data_4331476
loop_
_publ_author_name
'Kim, Do-hyeon'
'Koo, Ja-eung'
'Hong, Chang Seop'
'Oh, Sangjun'
'Do, Youngkyu'

_publ_section_title
;
 Novel Examples of High-Dimensional Mixed-Valence Copper Cyanide Complexes
;
_journal_issue 12
_journal_name_full 'Inorganic Chemistry'
_journal_page_first 4383
_journal_page_last 4390
_journal_paper_doi 10.1021/ic048267c
_journal_volume 44
_journal_year 2005
_chemical_formula_structural '[Cu2(CN)4]n[Cu(cyclam)]n'
_chemical_formula_sum 'C7 H12 Cu1.5 N4'
_chemical_formula_weight 247.52
_chemical_name_common CuCN2d
_space_group_IT_number 14
_symmetry_cell_setting monoclinic
_symmetry_space_group_name_Hall '-P 2ybc'
_symmetry_space_group_name_H-M 'P 1 21/c 1'
_atom_sites_solution_hydrogens geom
_atom_sites_solution_primary direct
_atom_sites_solution_secondary difmap
_audit_creation_method SHELXL
_cell_angle_alpha 90.00
_cell_angle_beta 98.144(4)
_cell_angle_gamma 90.00
_cell_formula_units_Z 4
_cell_length_a 6.830(2)
_cell_length_b 8.482(2)
_cell_length_c 17.306(4)
_cell_measurement_temperature 293(2)
_cell_volume 992.5(4)
_computing_cell_refinement SMART
_computing_data_collection SMART
_computing_data_reduction SAINT
_computing_molecular_graphics ORTEP
_computing_publication_material 'MS WORD'
_computing_structure_refinement 'SHELXL-93 (Sheldrick, 1993)'
_computing_structure_solution 'SHELXS-86 (Sheldrick, 1990)'
_diffrn_ambient_temperature 293(2)
_diffrn_measurement_device 'SMART 1K'
_diffrn_measurement_method 'omega scan'
_diffrn_radiation_monochromator graphite
_diffrn_radiation_source 'fine-focus sealed tube'
_diffrn_radiation_type MoK\a
_diffrn_radiation_wavelength 0.71073
_diffrn_reflns_av_R_equivalents 0.0275
_diffrn_reflns_av_sigmaI/netI 0.0341
_diffrn_reflns_limit_h_max 7
_diffrn_reflns_limit_h_min -9
_diffrn_reflns_limit_k_max 11
_diffrn_reflns_limit_k_min -9
_diffrn_reflns_limit_l_max 22
_diffrn_reflns_limit_l_min -22
_diffrn_reflns_number 5779
_diffrn_reflns_theta_max 27.98
_diffrn_reflns_theta_min 2.38
_exptl_absorpt_coefficient_mu 3.199
_exptl_absorpt_correction_type empirical
_exptl_crystal_colour purple
_exptl_crystal_density_diffrn 1.657
_exptl_crystal_description needle
_exptl_crystal_F_000 502
_exptl_crystal_preparation water
_refine_diff_density_max 0.592
_refine_diff_density_min -0.511
_refine_diff_density_rms 0.085
_refine_ls_extinction_method none
_refine_ls_goodness_of_fit_all 1.006
_refine_ls_goodness_of_fit_obs 1.097
_refine_ls_hydrogen_treatment riding
_refine_ls_matrix_type full
_refine_ls_number_parameters 123
_refine_ls_number_reflns 2261
_refine_ls_number_restraints 0
_refine_ls_restrained_S_all 1.006
_refine_ls_restrained_S_obs 1.097
_refine_ls_R_factor_all 0.0531
_refine_ls_R_factor_obs 0.0324
_refine_ls_shift/esd_max -0.014
_refine_ls_shift/esd_mean 0.001
_refine_ls_structure_factor_coef Fsqd
_refine_ls_weighting_details 'w=1/[\s^2^(Fo^2^)+(0.0457P)^2^+0.0000P] where P=(Fo^2^+2Fc^2^)/3'
_refine_ls_weighting_scheme calc
_refine_ls_wR_factor_all 0.0852
_refine_ls_wR_factor_obs 0.0776
_reflns_number_observed 1612
_reflns_number_total 2261
_reflns_observed_criterion >2sigma(I)
_cod_data_source_file ic048267csup3.cif
_cod_data_source_block CuCN03
_cod_depositor_comments
;
The following automatic conversions were performed:

'_refine_ls_weighting_scheme' value 'calc
w=1/[\s^2^(Fo^2^)+(0.0457P)^2^+0.0000P] where P=(Fo^2^+2Fc^2^)/3' was
changed to 'calc'. New tag '_refine_ls_weighting_details' was
created. The value of the new tag was set to
'w=1/[\s^2^(Fo^2^)+(0.0457P)^2^+0.0000P] where P=(Fo^2^+2Fc^2^)/3'.

Automatic conversion script
Id: cif_fix_values 3143 2015-03-26 13:38:13Z robertas 
;
_cod_original_cell_volume 992.4(4)
_cod_original_sg_symbol_H-M P21/c
_cod_original_formula_sum 'C7 H12 Cu1.50 N4'
_cod_database_code 4331476

loop_
_symmetry_equiv_pos_as_xyz
'x, y, z'
'-x, y+1/2, -z+1/2'
'-x, -y, -z'
'x, -y-1/2, z-1/2'

loop_
_atom_site_aniso_label
_atom_site_aniso_U_11
_atom_site_aniso_U_22
_atom_site_aniso_U_33
_atom_site_aniso_U_23
_atom_site_aniso_U_13
_atom_site_aniso_U_12
Cu1 0.0502(2) 0.0462(2) 0.0520(3) 0.0026(2) -0.0027(2) -0.0012(2)
C1 0.062(2) 0.043(2) 0.046(2) -0.001(2) -0.0106(15) -0.005(2)
N1 0.085(2) 0.054(2) 0.055(2) 0.000(2) -0.012(2) 0.005(2)
C2 0.0362(15) 0.040(2) 0.054(2) -0.0011(14) 0.0025(14) 0.0048(12)
N2 0.055(2) 0.067(2) 0.059(2) 0.009(2) -0.0024(14) 0.0144(14)
Cu2 0.0364(2) 0.0383(3) 0.0305(3) -0.0007(2) 0.0012(2) -0.0014(2)
N21 0.0335(13) 0.0442(14) 0.0417(15) 0.0041(11) 0.0040(11) 0.0029(11)
C21 0.045(2) 0.065(2) 0.043(2) 0.013(2) 0.0085(14) 0.0003(15)
C22 0.051(2) 0.070(2) 0.033(2) -0.0029(15) 0.0079(13) 0.005(2)
N22 0.0360(13) 0.048(2) 0.0356(14) -0.0048(11) -0.0017(11) 0.0044(11)
C23 0.058(2) 0.050(2) 0.053(2) -0.020(2) -0.001(2) 0.0029(15)
C24 0.055(2) 0.042(2) 0.072(2) -0.013(2) -0.002(2) -0.0077(15)
C25 0.050(2) 0.040(2) 0.067(2) 0.004(2) 0.008(2) -0.0008(14)

loop_
_atom_site_label
_atom_site_type_symbol
_atom_site_fract_x
_atom_site_fract_y
_atom_site_fract_z
_atom_site_U_iso_or_equiv
_atom_site_thermal_displace_type
_atom_site_occupancy
_atom_site_calc_flag
_atom_site_refinement_flags
Cu1 Cu 1.44344(6) 0.73622(4) 0.17428(2) 0.05042(15) Uani 1 d .
C1 C 1.5114(5) 0.5474(4) 0.2302(2) 0.0520(8) Uani 1 d .
N1 N 1.4563(5) 0.9313(4) 0.2366(2) 0.0668(8) Uani 1 d .
C2 C 1.3626(4) 0.7827(4) 0.0662(2) 0.0439(7) Uani 1 d .
N2 N 1.3100(4) 0.8244(4) 0.0040(2) 0.0614(8) Uani 1 d .
Cu2 Cu 1.0000 1.0000 0.0000 0.03541(15) Uani 1 d S
N21 N 0.8371(4) 0.8427(3) 0.05027(14) 0.0399(6) Uani 1 d .
C21 C 0.9045(5) 0.8482(4) 0.1351(2) 0.0506(8) Uani 1 d .
H21A H 1.0237(5) 0.7857(4) 0.1478(2) 0.061 Uiso 1 calc R
H21B H 0.8034(5) 0.8050(4) 0.1631(2) 0.061 Uiso 1 calc R
C22 C 0.9453(5) 1.0172(4) 0.1587(2) 0.0509(8) Uani 1 d .
H22A H 0.8231(5) 1.0771(4) 0.1518(2) 0.061 Uiso 1 calc R
H22B H 1.0022(5) 1.0225(4) 0.2133(2) 0.061 Uiso 1 calc R
N22 N 1.0846(4) 1.0838(3) 0.10954(14) 0.0406(6) Uani 1 d .
C23 C 1.1098(5) 1.2564(4) 0.1187(2) 0.0545(9) Uani 1 d .
H23A H 1.1596(5) 1.2802(4) 0.1727(2) 0.065 Uiso 1 calc R
H23B H 0.9820(5) 1.3072(4) 0.1060(2) 0.065 Uiso 1 calc R
C24 C 0.7494(5) 0.6769(4) -0.0670(2) 0.0569(9) Uani 1 d .
H24A H 0.6264(5) 0.7356(4) -0.0763(2) 0.068 Uiso 1 calc R
H24B H 0.7200(5) 0.5685(4) -0.0823(2) 0.068 Uiso 1 calc R
C25 C 0.8233(5) 0.6804(4) 0.0188(2) 0.0523(8) Uani 1 d .
H25A H 0.7346(5) 0.6194(4) 0.0463(2) 0.063 Uiso 1 calc R
H25B H 0.9528(5) 0.6313(4) 0.0282(2) 0.063 Uiso 1 calc R
H22 H 1.1971(49) 1.0431(39) 0.1267(19) 0.052(9) Uiso 1 d .
H21 H 0.7212(45) 0.8784(35) 0.0420(17) 0.044(9) Uiso 1 d .

loop_
_atom_type_symbol
_atom_type_description
_atom_type_scat_dispersion_real
_atom_type_scat_dispersion_imag
_atom_type_scat_source
C C 0.0033 0.0016 'International Tables Vol C Tables 4.2.6.8 and 6.1.1.4'
H H 0.0000 0.0000 'International Tables Vol C Tables 4.2.6.8 and 6.1.1.4'
N N 0.0061 0.0033 'International Tables Vol C Tables 4.2.6.8 and 6.1.1.4'
Cu Cu 0.3201 1.2651 'International Tables Vol C Tables 4.2.6.8 and 6.1.1.4'

loop_
_geom_angle_atom_site_label_1
_geom_angle_atom_site_label_2
_geom_angle_atom_site_label_3
_geom_angle
_geom_angle_site_symmetry_1
_geom_angle_site_symmetry_3
C1 Cu1 C2 133.53(13) . .
C1 Cu1 N1 116.21(14) . .
C2 Cu1 N1 110.26(12) . .
N1 C1 Cu1 176.9(3) 2_845 .
C1 N1 Cu1 170.7(3) 2_855 .
N2 C2 Cu1 173.5(3) . .
N21 Cu2 N21 180.0 3_775 .
N21 Cu2 N22 94.00(10) 3_775 .
N21 Cu2 N22 86.00(10) . .
N21 Cu2 N22 86.00(10) 3_775 3_775
N21 Cu2 N22 94.00(10) . 3_775
N22 Cu2 N22 180.000(1) . 3_775
C21 N21 C25 113.0(2) . .
C21 N21 Cu2 107.2(2) . .
C25 N21 Cu2 118.0(2) . .
N21 C21 C22 108.7(2) . .
N22 C22 C21 108.5(2) . .
C22 N22 C23 113.1(3) . .
C22 N22 Cu2 106.5(2) . .
C23 N22 Cu2 117.3(2) . .
N22 C23 C24 112.4(3) . 3_775
C25 C24 C23 115.2(3) . 3_775
N21 C25 C24 112.2(3) . .

loop_
_geom_bond_atom_site_label_1
_geom_bond_atom_site_label_2
_geom_bond_distance
_geom_bond_site_symmetry_2
Cu1 C1 1.895(3) .
Cu1 C2 1.916(4) .
Cu1 N1 1.970(3) .
C1 N1 1.146(4) 2_845
N1 C1 1.146(4) 2_855
C2 N2 1.141(4) .
Cu2 N21 2.012(2) 3_775
Cu2 N21 2.012(2) .
Cu2 N22 2.031(2) .
Cu2 N22 2.031(2) 3_775
N21 C21 1.475(4) .
N21 C25 1.478(4) .
C21 C22 1.506(5) .
C22 N22 1.476(4) .
N22 C23 1.480(4) .
C23 C24 1.513(5) 3_775
C24 C25 1.500(5) .
C24 C23 1.513(5) 3_775
